data_2001348
loop_
_publ_author_name
'Kamei, S.'
'Sakai, Y.'
'Ohashi, Y.'
'Tsuruta, K.'
'Horiguchi, Y.'
'Kuwajima, I.'

_publ_section_title
;Structure of
 <i>endo</i>-(5<i>S</i>*,6<i>S</i>*,11<i>R</i>*,12<i>R</i>*)-5,6,11,12-tetrahydro-5,6-dihydroxy-4,11,12-trimethoxy-9,13,13-trimethyl-6,10-methano-8(7<i>H</i>)-benzocyclodecenone
;
_journal_issue 10
_journal_name_full 'Acta Crystallographica Section C'
_journal_page_first 1802
_journal_page_last 1804
_journal_paper_doi 10.1107/S0108270193003968
_journal_volume 49
_journal_year 1993
_chemical_formula_moiety 'C21 H28 O6'
_chemical_formula_sum 'C21 H28 O6'
_chemical_formula_weight 376.45
_chemical_name_systematic
;
 endo-(5S^*^,6S^*^,11R^*^,12R^*^)-5,6,11,12-Tetrahydro-5,6-dihydroxy-4,11,12-
trimethoxy-9,13,13-trimethyl-6,10-methano-8(7H)-benzocyclodecenone
;
_space_group_IT_number 14
_symmetry_cell_setting monoclinic
_symmetry_space_group_name_Hall '-P 2yn'
_symmetry_space_group_name_H-M 'P 1 21/n 1'
_cell_angle_alpha 90
_cell_angle_beta 93.132(4)
_cell_angle_gamma 90
_cell_formula_units_Z 4
_cell_length_a 15.2330(8)
_cell_length_b 8.1208(5)
_cell_length_c 15.6685(8)
_cell_measurement_reflns_used 25
_cell_measurement_temperature 296.15
_cell_measurement_theta_max 27.48
_cell_measurement_theta_min 26.84
_cell_volume 1935.36(19)
_computing_cell_refinement
;
 AFC-5R Software
;
_computing_data_collection
;
 AFC-5R Software. (Molecular Structure Corporation, 1985)
;
_computing_data_reduction
;
 TEXSAN program package (Molecular Structure Corporation, 1985)
;
_computing_molecular_graphics 'ORTEP II (Johnson, 1976)'
_computing_structure_refinement
;
 TEXSAN program package
;
_computing_structure_solution 'SHELXS86 (Sheldrick, 1986)'
_diffrn_ambient_temperature 296.15
_diffrn_measurement_device 'Rigaku AFC-5R 4-circle diffractometer'
_diffrn_measurement_method 'profile data from \q/2\q scans'
_diffrn_radiation_monochromator Graphite
_diffrn_radiation_source 'Rigaku Denki rotating Cu anode'
_diffrn_radiation_type 'Cu K\a'
_diffrn_radiation_wavelength 1.541780
_diffrn_reflns_av_R_equivalents 0.03216
_diffrn_reflns_limit_h_max 17
_diffrn_reflns_limit_h_min 0
_diffrn_reflns_limit_k_max 9
_diffrn_reflns_limit_k_min 0
_diffrn_reflns_limit_l_max 17
_diffrn_reflns_limit_l_min -18
_diffrn_reflns_number 3476
_diffrn_reflns_theta_max 62.5
_diffrn_reflns_theta_min 1.5
_diffrn_standards_decay_% 0.2
_diffrn_standards_interval_count 100
_diffrn_standards_number 3
_exptl_absorpt_coefficient_mu 0.732
_exptl_absorpt_correction_type none
_exptl_crystal_colour colorless
_exptl_crystal_density_diffrn 1.292
_exptl_crystal_description prism
_exptl_crystal_F_000 808
_exptl_crystal_size_max 0.45
_exptl_crystal_size_mid 0.20
_exptl_crystal_size_min 0.09
_refine_diff_density_max 0.36
_refine_diff_density_min -0.62
_refine_ls_extinction_method none
_refine_ls_goodness_of_fit_obs 2.044
_refine_ls_hydrogen_treatment noref
_refine_ls_matrix_type full
_refine_ls_number_parameters 322
_refine_ls_number_reflns 2349
_refine_ls_R_factor_obs 0.0523
_refine_ls_shift/esd_max 0.38
_refine_ls_structure_factor_coef F
_refine_ls_weighting_details w^-1^=\s(Fo)^2^
_refine_ls_weighting_scheme calc
_refine_ls_wR_factor_obs 0.0648
_reflns_number_observed 2349
_reflns_number_total 3341
_reflns_observed_criterion refl_observed_if_F_>_3.0_sigma(F)
_cod_data_source_file as1058.cif
_cod_data_source_block a
_cod_depositor_comments
;
The following automatic conversions were performed:

'_refine_ls_weighting_scheme' value 'w^-1^=\s(Fo)^2^' was changed to
'calc'. New tag '_refine_ls_weighting_details' was created. The value
of the new tag was set to 'w^-1^=\s(Fo)^2^'.

Automatic conversion script
Id: cif_fix_values 3143 2015-03-26 13:38:13Z robertas 
;
_cod_original_cell_volume 1935.4(2)
_cod_original_sg_symbol_H-M P21/n
_cod_database_code 2001348

loop_
_symmetry_equiv_pos_as_xyz
+x,+y,+z
+1/2-x,+1/2+y,+1/2-z
-x,-y,-z
-1/2+x,-1/2-y,-1/2+z

loop_
_atom_site_aniso_label
_atom_site_aniso_U_11
_atom_site_aniso_U_22
_atom_site_aniso_U_33
_atom_site_aniso_U_12
_atom_site_aniso_U_13
_atom_site_aniso_U_23
O1 0.0227(9) 0.0529(13) 0.0512(13) 0.0053(9) 0.0104(8) -0.0072(10)
O2 0.0333(10) 0.0396(12) 0.0503(12) -0.0115(9) 0.0086(9) -0.0012(10)
O3 0.0459(12) 0.0535(14) 0.0440(12) -0.0083(10) 0.0041(10) -0.0156(10)
O4 0.0316(11) 0.099(2) 0.0514(14) 0.0088(12) -0.0105(10) 0.0202(13)
O5 0.0545(13) 0.0620(16) 0.0397(12) -0.0181(11) -0.0073(10) -0.0049(11)
O6 0.0661(16) 0.119(2) 0.0307(13) -0.0175(16) -0.0060(11) 0.0116(14)
C1 0.0231(13) 0.0353(15) 0.0352(15) 0.0009(11) 0.0031(11) -0.0021(12)
C2 0.0277(13) 0.0368(16) 0.0297(14) -0.0037(12) 0.0021(11) 0.0002(12)
C3 0.0313(14) 0.0295(15) 0.0365(15) 0.0027(12) 0.0053(11) 0.0050(12)
C4 0.0412(16) 0.0351(16) 0.0424(16) -0.0016(13) 0.0091(13) -0.0005(13)
C5 0.057(2) 0.045(2) 0.053(2) 0.0055(16) 0.0182(17) -0.0068(16)
C6 0.049(2) 0.061(2) 0.066(2) 0.0164(18) 0.0216(18) -0.003(2)
C7 0.0342(16) 0.057(2) 0.060(2) 0.0121(15) 0.0081(14) 0.0054(18)
C8 0.0340(15) 0.0381(17) 0.0413(16) 0.0066(12) 0.0042(12) 0.0109(13)
C9 0.0266(14) 0.055(2) 0.0394(16) 0.0036(13) -0.0049(12) 0.0099(14)
C10 0.0328(15) 0.0502(19) 0.0318(15) -0.0079(14) -0.0029(12) -0.0019(13)
C11 0.0333(14) 0.0283(14) 0.0322(15) -0.0016(12) 0.0001(11) 0.0020(12)
C12 0.0351(15) 0.0352(16) 0.0335(15) -0.0006(13) 0.0018(12) 0.0031(13)
C13 0.0434(17) 0.0448(18) 0.0313(16) 0.0050(14) -0.0040(12) 0.0032(13)
C14 0.0330(15) 0.0383(17) 0.0379(16) 0.0019(13) -0.0069(12) -0.0018(14)
C15 0.0336(14) 0.0342(15) 0.0321(14) 0.0021(12) 0.0013(11) -0.0029(12)
C16 0.0423(18) 0.057(2) 0.0346(16) -0.0011(16) 0.0030(13) -0.0113(15)
C17 0.0440(19) 0.0396(18) 0.056(2) 0.0079(15) 0.0027(16) -0.0052(16)
C18 0.0458(18) 0.066(2) 0.0373(17) -0.0025(18) 0.0086(14) 0.0035(17)
C19 0.063(3) 0.186(7) 0.060(3) 0.019(4) -0.022(2) 0.034(4)
C20 0.070(3) 0.059(2) 0.061(2) -0.024(2) 0.008(2) -0.011(2)
C21 0.071(3) 0.095(3) 0.044(2) -0.017(3) 0.0070(19) -0.020(2)

loop_
_atom_site_label
_atom_site_fract_x
_atom_site_fract_y
_atom_site_fract_z
_atom_site_U_iso_or_equiv
_atom_site_thermal_displace_type
_atom_site_calc_flag
_atom_site_calc_attached_atom
_atom_site_occupancy
_atom_site_type_symbol
O1 0.28960(11) 0.2680(3) 0.31173(13) 0.0420 Uani ? ? 1.0000 O
O2 0.34322(12) -0.0308(3) 0.30199(13) 0.0409 Uani ? ? 1.0000 O
O3 0.39284(13) -0.0933(3) 0.14753(13) 0.0477 Uani ? ? 1.0000 O
O4 0.68689(13) 0.1330(3) 0.39264(14) 0.0610 Uani ? ? 1.0000 O
O5 0.62055(14) 0.4548(3) 0.39422(13) 0.0524 Uani ? ? 1.0000 O
O6 0.43370(17) 0.3555(4) 0.05489(14) 0.0723 Uani ? ? 1.0000 O
C1 0.37312(16) 0.2597(3) 0.27395(17) 0.0312 Uani ? ? 1.0000 C
C2 0.41266(17) 0.0871(3) 0.29983(18) 0.0314 Uani ? ? 1.0000 C
C3 0.49124(17) 0.0232(3) 0.25165(17) 0.0323 Uani ? ? 1.0000 C
C4 0.47848(19) -0.0703(4) 0.17718(19) 0.0393 Uani ? ? 1.0000 C
C5 0.5484(2) -0.1381(4) 0.1359(2) 0.0514 Uani ? ? 1.0000 C
C6 0.6326(2) -0.1109(5) 0.1686(3) 0.0582 Uani ? ? 1.0000 C
C7 0.6477(2) -0.0157(4) 0.2403(2) 0.0502 Uani ? ? 1.0000 C
C8 0.57862(18) 0.0521(4) 0.28249(19) 0.0377 Uani ? ? 1.0000 C
C9 0.60146(18) 0.1699(4) 0.35629(19) 0.0405 Uani ? ? 1.0000 C
C10 0.60303(19) 0.3494(4) 0.32288(18) 0.0385 Uani ? ? 1.0000 C
C11 0.51935(17) 0.3857(3) 0.26991(16) 0.0313 Uani ? ? 1.0000 C
C12 0.52014(18) 0.3796(4) 0.18403(17) 0.0346 Uani ? ? 1.0000 C
C13 0.43728(19) 0.3463(4) 0.13268(18) 0.0400 Uani ? ? 1.0000 C
C14 0.35884(19) 0.2847(4) 0.17754(19) 0.0367 Uani ? ? 1.0000 C
C15 0.43057(18) 0.4025(3) 0.31155(17) 0.0333 Uani ? ? 1.0000 C
C16 0.4328(2) 0.4034(5) 0.4096(2) 0.0445 Uani ? ? 1.0000 C
C17 0.3903(2) 0.5705(4) 0.2854(2) 0.0466 Uani ? ? 1.0000 C
C18 0.6010(2) 0.3862(5) 0.1326(2) 0.0496 Uani ? ? 1.0000 C
C19 0.6937(3) 0.1047(10) 0.4787(3) 0.1038 Uani ? ? 1.0000 C
C20 0.6389(3) 0.6185(5) 0.3698(3) 0.0632 Uani ? ? 1.0000 C
C21 0.3749(3) -0.1621(7) 0.0645(3) 0.0698 Uani ? ? 1.0000 C
H01 0.2304 0.3130 0.3250 0.0424 Uiso calc ? 1.0000 H
H02 0.2999 -0.0963 0.2648 0.0413 Uiso calc ? 1.0000 H
H2 0.4329(19) 0.097(4) 0.3583(19) 0.0379 Uiso ? ? 1.0000 H
H5 0.538(2) -0.204(5) 0.089(2) 0.0618 Uiso ? ? 1.0000 H
H6 0.678(3) -0.152(5) 0.140(2) 0.0698 Uiso ? ? 1.0000 H
H7 0.713(2) 0.000(5) 0.262(2) 0.0605 Uiso ? ? 1.0000 H
H9 0.560(2) 0.158(4) 0.403(2) 0.0488 Uiso ? ? 1.0000 H
H10 0.654(2) 0.363(4) 0.284(2) 0.0459 Uiso ? ? 1.0000 H
H141 0.342(2) 0.186(4) 0.151(2) 0.0444 Uiso ? ? 1.0000 H
H142 0.313(2) 0.363(4) 0.1668(19) 0.0444 Uiso ? ? 1.0000 H
H161 0.459(2) 0.310(4) 0.436(2) 0.0540 Uiso ? ? 1.0000 H
H162 0.466(2) 0.496(5) 0.434(2) 0.0540 Uiso ? ? 1.0000 H
H163 0.369(2) 0.411(4) 0.425(2) 0.0540 Uiso ? ? 1.0000 H
H171 0.427(2) 0.664(4) 0.313(2) 0.0560 Uiso ? ? 1.0000 H
H172 0.385(2) 0.593(4) 0.220(2) 0.0560 Uiso ? ? 1.0000 H
H173 0.334(2) 0.581(4) 0.308(2) 0.0560 Uiso ? ? 1.0000 H
H181 0.626(2) 0.275(5) 0.124(2) 0.0599 Uiso ? ? 1.0000 H
H182 0.587(2) 0.425(4) 0.077(2) 0.0599 Uiso ? ? 1.0000 H
H183 0.648(2) 0.451(4) 0.161(2) 0.0599 Uiso ? ? 1.0000 H
H191 0.643(4) 0.027(7) 0.502(4) 0.1252 Uiso ? ? 1.0000 H
H192 0.748(4) 0.073(7) 0.496(3) 0.1252 Uiso ? ? 1.0000 H
H193 0.667(4) 0.165(8) 0.508(4) 0.1252 Uiso ? ? 1.0000 H
H201 0.659(2) 0.685(5) 0.418(3) 0.0774 Uiso ? ? 1.0000 H
H202 0.685(3) 0.626(5) 0.332(3) 0.0774 Uiso ? ? 1.0000 H
H203 0.585(3) 0.675(5) 0.331(3) 0.0774 Uiso ? ? 1.0000 H
H211 0.310(3) -0.143(5) 0.053(3) 0.0844 Uiso ? ? 1.0000 H
H212 0.402(3) -0.113(5) 0.019(3) 0.0844 Uiso ? ? 1.0000 H
H213 0.405(3) -0.268(6) 0.060(3) 0.0844 Uiso ? ? 1.0000 H

loop_
_atom_type_symbol
_atom_type_description
_atom_type_scat_dispersion_real
_atom_type_scat_dispersion_imag
_atom_type_scat_source
C ? ? ? International_Tables_Vol_IV
H ? ? ? International_Tables_Vol_IV
O ? ? ? International_Tables_Vol_IV

loop_
_geom_angle_atom_site_label_1
_geom_angle_atom_site_label_2
_geom_angle_atom_site_label_3
_geom_angle_site_symmetry_1
_geom_angle_site_symmetry_2
_geom_angle_site_symmetry_3
_geom_angle
_geom_angle_publ_flag
C1 O1 H01 ? ? ? 158.2 ?
C2 O2 H02 ? ? ? 143.4 ?
C4 O3 C21 ? ? ? 119.5(3) ?
C9 O4 C19 ? ? ? 116.6(3) ?
C10 O5 C20 ? ? ? 112.6(3) ?
O1 C1 C2 ? ? ? 105.8(2) yes
O1 C1 C14 ? ? ? 108.7(2) yes
O1 C1 C15 ? ? ? 107.7(2) yes
C2 C1 C14 ? ? ? 113.9(2) yes
C2 C1 C15 ? ? ? 111.7(2) yes
C14 C1 C15 ? ? ? 108.9(2) yes
O2 C2 C1 ? ? ? 109.3(2) yes
O2 C2 C3 ? ? ? 112.5(2) yes
O2 C2 H2 ? ? ? 103.6(18) ?
C1 C2 C3 ? ? ? 118.1(2) yes
C1 C2 H2 ? ? ? 105.8(18) ?
C3 C2 H2 ? ? ? 106.3(17) ?
C2 C3 C4 ? ? ? 121.1(2) yes
C2 C3 C8 ? ? ? 121.3(2) yes
C4 C3 C8 ? ? ? 117.5(3) yes
O3 C4 C3 ? ? ? 116.3(3) yes
O3 C4 C5 ? ? ? 121.8(3) yes
C3 C4 C5 ? ? ? 121.9(3) yes
C4 C5 C6 ? ? ? 119.2(3) yes
C4 C5 H5 ? ? ? 120.(2) ?
C6 C5 H5 ? ? ? 121.(2) ?
C5 C6 C7 ? ? ? 120.5(3) yes
C5 C6 H6 ? ? ? 118.(2) ?
C7 C6 H6 ? ? ? 121.(2) ?
C6 C7 C8 ? ? ? 121.1(3) yes
C6 C7 H7 ? ? ? 116.9(19) ?
C8 C7 H7 ? ? ? 122.0(19) ?
C3 C8 C7 ? ? ? 119.8(3) yes
C3 C8 C9 ? ? ? 122.4(2) yes
C7 C8 C9 ? ? ? 117.5(3) yes
O4 C9 C8 ? ? ? 109.7(2) yes
O4 C9 C10 ? ? ? 107.6(2) yes
O4 C9 H9 ? ? ? 106.6(18) ?
C8 C9 C10 ? ? ? 109.9(2) yes
C8 C9 H9 ? ? ? 111.6(18) ?
C10 C9 H9 ? ? ? 111.3(19) ?
O5 C10 C9 ? ? ? 107.9(2) yes
O5 C10 C11 ? ? ? 115.5(2) yes
O5 C10 H10 ? ? ? 106.9(18) ?
C9 C10 C11 ? ? ? 109.9(2) yes
C9 C10 H10 ? ? ? 109.3(18) ?
C11 C10 H10 ? ? ? 107.2(17) ?
C10 C11 C12 ? ? ? 119.2(2) yes
C10 C11 C15 ? ? ? 121.2(2) yes
C12 C11 C15 ? ? ? 118.9(2) yes
C11 C12 C13 ? ? ? 119.6(3) yes
C11 C12 C18 ? ? ? 125.8(3) yes
C13 C12 C18 ? ? ? 114.3(2) yes
O6 C13 C12 ? ? ? 121.4(3) yes
O6 C13 C14 ? ? ? 119.6(3) yes
C12 C13 C14 ? ? ? 118.7(2) yes
C1 C14 C13 ? ? ? 115.6(2) yes
C1 C14 H141 ? ? ? 110(2) ?
C1 C14 H142 ? ? ? 109.1(18) ?
C13 C14 H141 ? ? ? 107(2) ?
C13 C14 H142 ? ? ? 106.7(19) ?
H141 C14 H142 ? ? ? 108(3) ?
C1 C15 C11 ? ? ? 105.3(2) yes
C1 C15 C16 ? ? ? 111.4(2) yes
C1 C15 C17 ? ? ? 110.7(2) yes
C11 C15 C16 ? ? ? 116.9(2) yes
C11 C15 C17 ? ? ? 108.1(2) yes
C16 C15 C17 ? ? ? 104.4(3) yes
C15 C16 H161 ? ? ? 115(2) ?
C15 C16 H162 ? ? ? 112(2) ?
C15 C16 H163 ? ? ? 105.6(18) ?
H161 C16 H162 ? ? ? 105(3) ?
H161 C16 H163 ? ? ? 109(3) ?
H162 C16 H163 ? ? ? 110(3) ?
C15 C17 H171 ? ? ? 110.3(19) ?
C15 C17 H172 ? ? ? 115.6(19) ?
C15 C17 H173 ? ? ? 110(2) ?
H171 C17 H172 ? ? ? 107(3) ?
H171 C17 H173 ? ? ? 105(3) ?
H172 C17 H173 ? ? ? 108(3) ?
C12 C18 H181 ? ? ? 112(2) ?
C12 C18 H182 ? ? ? 111(2) ?
C12 C18 H183 ? ? ? 112(2) ?
H181 C18 H182 ? ? ? 104(3) ?
H181 C18 H183 ? ? ? 106(3) ?
H182 C18 H183 ? ? ? 111(3) ?
O4 C19 H191 ? ? ? 115(3) ?
O4 C19 H192 ? ? ? 111(4) ?
O4 C19 H193 ? ? ? 117(4) ?
H191 C19 H192 ? ? ? 113(5) ?
H191 C19 H193 ? ? ? 77(6) ?
H192 C19 H193 ? ? ? 119(6) ?
O5 C20 H201 ? ? ? 112(2) ?
O5 C20 H202 ? ? ? 113(3) ?
O5 C20 H203 ? ? ? 113(2) ?
H201 C20 H202 ? ? ? 104(3) ?
H201 C20 H203 ? ? ? 113(3) ?
H202 C20 H203 ? ? ? 101(3) ?
O3 C21 H211 ? ? ? 104(2) ?
O3 C21 H212 ? ? ? 117(3) ?
O3 C21 H213 ? ? ? 110(2) ?
H211 C21 H212 ? ? ? 106(3) ?
H211 C21 H213 ? ? ? 126(3) ?
H212 C21 H213 ? ? ? 96(4) ?

loop_
_geom_bond_atom_site_label_1
_geom_bond_atom_site_label_2
_geom_bond_site_symmetry_1
_geom_bond_site_symmetry_2
_geom_bond_distance
_geom_bond_publ_flag
O1 C1 ? ? 1.434(3) ?
O1 H01 ? ? 1.0057 ?
O2 C2 ? ? 1.429(3) ?
O2 H02 ? ? 1.0074 ?
O3 C4 ? ? 1.373(3) ?
O3 C21 ? ? 1.429(5) ?
O4 C9 ? ? 1.424(3) ?
O4 C19 ? ? 1.366(5) ?
O5 C10 ? ? 1.421(4) ?
O5 C20 ? ? 1.416(5) ?
O6 C13 ? ? 1.219(4) yes
C1 C2 ? ? 1.570(4) yes
C1 C14 ? ? 1.528(4) yes
C1 C15 ? ? 1.550(4) yes
C2 C3 ? ? 1.540(4) yes
C2 H2 ? ? 0.95(3) ?
C3 C4 ? ? 1.397(4) yes
C3 C8 ? ? 1.411(4) yes
C4 C5 ? ? 1.389(5) yes
C5 C6 ? ? 1.374(5) yes
C5 H5 ? ? 0.92(4) ?
C6 C7 ? ? 1.373(5) yes
C6 H6 ? ? 0.90(4) ?
C7 C8 ? ? 1.387(4) yes
C7 H7 ? ? 1.05(3) ?
C8 C9 ? ? 1.526(4) yes
C9 C10 ? ? 1.549(4) yes
C9 H9 ? ? 1.00(3) ?
C10 C11 ? ? 1.512(4) yes
C10 H10 ? ? 1.02(3) ?
C11 C12 ? ? 1.347(4) yes
C11 C15 ? ? 1.539(4) yes
C12 C13 ? ? 1.484(4) yes
C12 C18 ? ? 1.509(5) yes
C13 C14 ? ? 1.504(4) yes
C14 H141 ? ? 0.93(3) ?
C14 H142 ? ? 0.95(3) ?
C15 C16 ? ? 1.535(4) ?
C15 C17 ? ? 1.542(4) ?
C16 H161 ? ? 0.94(4) ?
C16 H162 ? ? 0.97(4) ?
C16 H163 ? ? 1.02(3) ?
C17 H171 ? ? 1.02(3) ?
C17 H172 ? ? 1.03(4) ?
C17 H173 ? ? 0.95(4) ?
C18 H181 ? ? 1.00(4) ?
C18 H182 ? ? 0.94(4) ?
C18 H183 ? ? 0.98(4) ?
C19 H191 ? ? 1.07(6) ?
C19 H192 ? ? 0.89(5) ?
C19 H193 ? ? 0.79(6) ?
C20 H201 ? ? 0.97(4) ?
C20 H202 ? ? 0.94(4) ?
C20 H203 ? ? 1.10(4) ?
C21 H211 ? ? 1.00(4) ?
C21 H212 ? ? 0.94(4) ?
C21 H213 ? ? 0.98(4) ?

loop_
_geom_contact_atom_site_label_1
_geom_contact_atom_site_label_2
_geom_contact_distance
_geom_contact_site_symmetry_1
_geom_contact_site_symmetry_2
_geom_contact_publ_flag
? ? ? ? ? ?

loop_
_geom_torsion_atom_site_label_1
_geom_torsion_atom_site_label_2
_geom_torsion_atom_site_label_3
_geom_torsion_atom_site_label_4
_geom_torsion_site_symmetry_1
_geom_torsion_site_symmetry_2
_geom_torsion_site_symmetry_3
_geom_torsion_site_symmetry_4
_geom_torsion
_geom_torsion_publ_flag
C21 O3 C4 C3 ? ? ? ? 169.1(3) ?
C21 O3 C4 C5 ? ? ? ? -11.7(4) ?
C19 O4 C9 C8 ? ? ? ? -125.9(4) ?
C19 O4 C9 C10 ? ? ? ? 114.6(4) ?
C20 O5 C10 C9 ? ? ? ? 169.5(3) ?
C20 O5 C10 C11 ? ? ? ? -67.1(3) ?
O1 C1 C2 O2 ? ? ? ? 35.1(3) ?
O1 C1 C2 C3 ? ? ? ? 165.4(2) ?
C14 C1 C2 O2 ? ? ? ? -84.2(3) ?
C14 C1 C2 C3 ? ? ? ? 46.1(3) yes
C15 C1 C2 O2 ? ? ? ? 151.9(2) ?
C15 C1 C2 C3 ? ? ? ? -77.8(3) yes
O1 C1 C14 C13 ? ? ? ? 156.6(2) ?
C2 C1 C14 C13 ? ? ? ? -85.7(3) yes
C15 C1 C14 C13 ? ? ? ? 39.6(3) yes
O1 C1 C15 C11 ? ? ? ? 179.2(2) ?
O1 C1 C15 C16 ? ? ? ? 51.4(3) ?
O1 C1 C15 C17 ? ? ? ? -64.2(3) ?
C2 C1 C15 C11 ? ? ? ? 63.5(3) yes
C2 C1 C15 C16 ? ? ? ? -64.2(3) ?
C2 C1 C15 C17 ? ? ? ? -179.9(2) ?
C14 C1 C15 C11 ? ? ? ? -63.2(3) yes
C14 C1 C15 C16 ? ? ? ? 169.1(2) ?
C14 C1 C15 C17 ? ? ? ? 53.4(3) ?
O2 C2 C3 C4 ? ? ? ? 39.4(3) ?
O2 C2 C3 C8 ? ? ? ? -138.5(3) ?
C1 C2 C3 C4 ? ? ? ? -89.4(3) ?
C1 C2 C3 C8 ? ? ? ? 92.7(3) yes
C2 C3 C4 O3 ? ? ? ? 3.5(4) ?
C2 C3 C4 C5 ? ? ? ? -175.7(3) ?
C8 C3 C4 O3 ? ? ? ? -178.6(2) ?
C8 C3 C4 C5 ? ? ? ? 2.3(4) ?
C2 C3 C8 C7 ? ? ? ? 176.1(3) ?
C2 C3 C8 C9 ? ? ? ? -10.0(4) yes
C4 C3 C8 C7 ? ? ? ? -1.9(4) ?
C4 C3 C8 C9 ? ? ? ? 172.0(3) ?
O3 C4 C5 C6 ? ? ? ? -180.0(3) ?
C3 C4 C5 C6 ? ? ? ? -0.8(5) ?
C4 C5 C6 C7 ? ? ? ? -1.0(5) ?
C5 C6 C7 C8 ? ? ? ? 1.4(5) ?
C6 C7 C8 C3 ? ? ? ? 0.1(5) ?
C6 C7 C8 C9 ? ? ? ? -174.1(3) ?
C3 C8 C9 O4 ? ? ? ? 159.8(3) ?
C3 C8 C9 C10 ? ? ? ? -82.0(3) yes
C7 C8 C9 O4 ? ? ? ? -26.1(4) ?
C7 C8 C9 C10 ? ? ? ? 92.0(3) ?
O4 C9 C10 O5 ? ? ? ? -63.2(3) ?
O4 C9 C10 C11 ? ? ? ? 170.1(2) ?
C8 C9 C10 O5 ? ? ? ? 177.4(2) ?
C8 C9 C10 C11 ? ? ? ? 50.7(3) yes
O5 C10 C11 C12 ? ? ? ? 138.0(3) ?
O5 C10 C11 C15 ? ? ? ? -51.7(3) ?
C9 C10 C11 C12 ? ? ? ? -99.7(3) yes
C9 C10 C11 C15 ? ? ? ? 70.6(3) yes
C10 C11 C12 C13 ? ? ? ? 154.9(3) ?
C10 C11 C12 C18 ? ? ? ? -18.1(4) ?
C15 C11 C12 C13 ? ? ? ? -15.6(4) ?
C15 C11 C12 C18 ? ? ? ? 171.4(3) ?
C10 C11 C15 C1 ? ? ? ? -116.5(3) yes
C10 C11 C15 C16 ? ? ? ? 7.8(4) ?
C10 C11 C15 C17 ? ? ? ? 125.2(3) ?
C12 C11 C15 C1 ? ? ? ? 53.8(3) yes
C12 C11 C15 C16 ? ? ? ? 178.1(3) ?
C12 C11 C15 C17 ? ? ? ? -64.5(3) ?
C11 C12 C13 O6 ? ? ? ? 172.9(3) yes
C11 C12 C13 C14 ? ? ? ? -12.9(4) yes
C18 C12 C13 O6 ? ? ? ? -13.3(4) ?
C18 C12 C13 C14 ? ? ? ? 161.0(3) ?
O6 C13 C14 C1 ? ? ? ? 173.5(3) yes
C12 C13 C14 C1 ? ? ? ? -0.9(4) yes
